data_9000294
loop_
_publ_author_name
'Cannillo, E.'
'Rossi, G.'
'Ungaretti, L.'

_publ_section_title
;
 The crystal structure of elpidite
;
_journal_name_full 'American Mineralogist'
_journal_page_first 106
_journal_page_last 109
_journal_volume 58
_journal_year 1973
_chemical_formula_sum 'H6 Na2 O18 Si6 Zr'
_chemical_name_mineral Elpidite
_space_group_IT_number 57
_symmetry_space_group_name_Hall '-P 2c 2b'
_symmetry_space_group_name_H-M 'P b c m'
_cell_angle_alpha 90
_cell_angle_beta 90
_cell_angle_gamma 90
_cell_formula_units_Z 4
_cell_length_a 7.14
_cell_length_b 14.68
_cell_length_c 14.65
_cell_volume 1535.543
_database_code_amcsd 0000303
_exptl_crystal_density_diffrn 2.594
_cod_original_formula_sum 'Zr Si6 Na2 O18 H6'
_cod_database_code 9000294

loop_
_space_group_symop_operation_xyz
x,y,z
x,1/2-y,1/2+z
-x,1/2+y,1/2-z
-x,1/2+y,z
x,1/2-y,-z
x,y,1/2-z
-x,-y,1/2+z
-x,-y,-z

loop_
_atom_site_aniso_label
_atom_site_aniso_U_11
_atom_site_aniso_U_22
_atom_site_aniso_U_33
_atom_site_aniso_U_12
_atom_site_aniso_U_13
_atom_site_aniso_U_23
Zr 0.00749 0.00218 0.00544 0.00000 0.00000 -0.00109

loop_
_atom_site_label
_atom_site_fract_x
_atom_site_fract_y
_atom_site_fract_z
_atom_site_U_iso_or_equiv
_atom_site_type_symbol
_atom_site_attached_hydrogens
Zr 0.49500 0.25000 0.50000 ? Zr 0
Si1 0.77200 0.38540 0.64620 0.00507 Si 0
Si2 0.50860 0.04760 0.64130 0.00646 Si 0
Si3 0.21700 0.39280 0.64350 0.00621 Si 0
Na1 0.43620 0.22990 0.75000 0.02622 Na 0
Na2 -0.00270 0.25000 0.50000 0.02558 Na 0
O1 0.99660 0.40470 0.63920 0.01849 O 0
O2 0.71560 0.35380 0.75000 0.01684 O 0
O3 0.70770 0.30990 0.57720 0.01748 O 0
O4 0.67810 0.48250 0.62770 0.01938 O 0
O5 0.52850 0.07130 0.75000 0.01178 O 0
O6 0.49040 0.14050 0.58860 0.01520 O 0
O7 0.30290 0.48880 0.61190 0.00646 O 0
O8 0.28810 0.37700 0.75000 0.01001 O 0
O9 0.29280 0.30970 0.58230 0.01013 O 0
Wat1 0.01040 0.11300 0.58100 0.03306 O 2
Wat2 0.12330 0.18950 0.75000 0.03850 O 2

loop_
_cod_changelog_entry_id
_cod_changelog_entry_author
_cod_changelog_entry_date
_cod_changelog_entry_text
1
;cod-tools version 3.8.0
Id: cif_guess_AMCSD_atom_types 9574 2023-05-10 09:00:05Z saulius
;
2023-05-10T18:46:07+03:00
;Derived atom types and hydrogen counts
from atom names that follow the AMCSD naming convention
(Wat == water, O-H == hydroxyl).
;

loop_
_cod_related_entry_id
_cod_related_entry_database
_cod_related_entry_code
1 AMCSD 0000303
